data_4026103
loop_
_publ_author_name
'Ta-Jung Lu'
'Cheng-Kun Lin'

_publ_section_title
;
 Asymmetric Synthesis of \a-Methyl-\a-Amino Acids via Diastereoselective
 Alkylation of (1S)-(+)-3-Carene Derived Tricyclic Iminolactone
;
_journal_name_full 'Journal of Organic Chemistry'
_journal_page_first 1621
_journal_page_last 1633
_journal_paper_doi 10.1021/jo1022537
_journal_volume 76
_journal_year 2011
_chemical_absolute_configuration unk
_chemical_formula_moiety 'C27 H34 N2 O4'
_chemical_formula_sum 'C27 H34 N2 O4'
_chemical_formula_weight 450.56
_space_group_IT_number 4
_symmetry_cell_setting monoclinic
_symmetry_Int_Tables_number 4
_symmetry_space_group_name_Hall 'P 2yb'
_symmetry_space_group_name_H-M 'P 1 21 1'
_atom_sites_solution_hydrogens geom
_atom_sites_solution_primary direct
_atom_sites_solution_secondary difmap
_audit_creation_method SHELXL-97
_cell_angle_alpha 90.00
_cell_angle_beta 94.196(2)
_cell_angle_gamma 90.00
_cell_formula_units_Z 4
_cell_length_a 12.8706(3)
_cell_length_b 10.3285(2)
_cell_length_c 19.3024(5)
_cell_measurement_reflns_used 6124
_cell_measurement_temperature 297(2)
_cell_measurement_theta_max 71.6211
_cell_measurement_theta_min 3.4393
_cell_volume 2559.07(10)
_computing_cell_refinement
; 
CrysAlis RED, Oxford Diffraction Ltd., 
Version 1.171.32.29 (release 10-06-2008 CrysAlis171 .NET) 
(compiled Jun 10 2008,16:49:55) 
;
_computing_data_collection
; 
CrysAlis CCD, Oxford Diffraction Ltd., 
Version 1.171.32.29 (release 10-06-2008 CrysAlis171 .NET) 
(compiled Jun 10 2008,16:49:55) 
;
_computing_data_reduction
; 
CrysAlis RED, Oxford Diffraction Ltd., 
Version 1.171.32.29 (release 10-06-2008 CrysAlis171 .NET) 
(compiled Jun 10 2008,16:49:55) 
;
_computing_molecular_graphics 'Bruker SHELXTL'
_computing_publication_material 'Bruker SHELXTL'
_computing_structure_refinement 'SHELXL-97 (Sheldrick, 1997)'
_computing_structure_solution 'SHELXS-97 (Sheldrick, 1990)'
_diffrn_ambient_temperature 297(2)
_diffrn_measured_fraction_theta_full 0.996
_diffrn_measured_fraction_theta_max 0.989
_diffrn_measurement_device_type 'CCD detector'
_diffrn_measurement_method '\w scans'
_diffrn_radiation_monochromator graphite
_diffrn_radiation_probe x-ray
_diffrn_radiation_type CuK\a
_diffrn_radiation_wavelength 1.54178
_diffrn_reflns_av_R_equivalents 0.0408
_diffrn_reflns_av_sigmaI/netI 0.0517
_diffrn_reflns_limit_h_max 15
_diffrn_reflns_limit_h_min -15
_diffrn_reflns_limit_k_max 12
_diffrn_reflns_limit_k_min -8
_diffrn_reflns_limit_l_max 22
_diffrn_reflns_limit_l_min -23
_diffrn_reflns_number 20312
_diffrn_reflns_theta_full 71.00
_diffrn_reflns_theta_max 71.95
_diffrn_reflns_theta_min 3.44
_diffrn_source 'fine-focus sealed tube'
_exptl_absorpt_coefficient_mu 0.627
_exptl_absorpt_correction_T_max 1.00000
_exptl_absorpt_correction_T_min 0.66123
_exptl_absorpt_correction_type multi-scan
_exptl_absorpt_process_details
; 
CrysAlisPro, Oxford Diffraction Ltd., 
Version 1.171.33.46 (release 27-08-2009 CrysAlis171 .NET) 
(compiled Aug 27 2009,17:19:36) 
empirical absorption correction using spherical harmonics, 
 implemented in SCALE3 ABSPACK scaling algorithm. 
;
_exptl_crystal_colour colorless
_exptl_crystal_density_diffrn 1.169
_exptl_crystal_description parallelepiped
_exptl_crystal_F_000 968
_exptl_crystal_size_max 0.56
_exptl_crystal_size_mid 0.22
_exptl_crystal_size_min 0.06
_refine_diff_density_max 0.384
_refine_diff_density_min -0.165
_refine_diff_density_rms 0.047
_refine_ls_abs_structure_details 'Flack H D (1983), Acta Cryst. A39, 876-881'
_refine_ls_abs_structure_Flack 0.0(3)
_refine_ls_extinction_method none
_refine_ls_goodness_of_fit_ref 0.992
_refine_ls_hydrogen_treatment constr
_refine_ls_matrix_type full
_refine_ls_number_parameters 595
_refine_ls_number_reflns 7490
_refine_ls_number_restraints 1
_refine_ls_restrained_S_all 0.992
_refine_ls_R_factor_all 0.1089
_refine_ls_R_factor_gt 0.0607
_refine_ls_shift/su_max 0.001
_refine_ls_shift/su_mean 0.000
_refine_ls_structure_factor_coef Fsqd
_refine_ls_weighting_details 'calc w=1/[\s^2^(Fo^2^)+(0.0750P)^2^+0.0000P] where P=(Fo^2^+2Fc^2^)/3'
_refine_ls_weighting_scheme calc
_refine_ls_wR_factor_gt 0.1411
_refine_ls_wR_factor_ref 0.1591
_reflns_number_gt 3816
_reflns_number_total 7490
_reflns_threshold_expression >2sigma(I)
_cod_data_source_file jo1022537_si_004.cif
_cod_data_source_block metryp
_cod_original_sg_symbol_H-M 'P 21'
_cod_database_code 4026103

loop_
_symmetry_equiv_pos_as_xyz
'x, y, z'
'-x, y+1/2, -z'

loop_
_atom_site_label
_atom_site_type_symbol
_atom_site_fract_x
_atom_site_fract_y
_atom_site_fract_z
_atom_site_U_iso_or_equiv
_atom_site_adp_type
_atom_site_occupancy
_atom_site_symmetry_multiplicity
_atom_site_calc_flag
_atom_site_refinement_flags
O1 O 0.9780(2) 0.0316(3) 0.44728(17) 0.0676(9) Uani 1 1 d .
O2 O 0.9069(3) -0.0109(4) 0.34323(18) 0.0825(11) Uani 1 1 d .
O3 O 1.4609(3) -0.1743(4) 0.3963(3) 0.1057(15) Uani 1 1 d .
O4 O 1.4563(2) 0.0439(3) 0.4003(2) 0.0838(11) Uani 1 1 d .
N1 N 1.0869(3) 0.2474(3) 0.4002(2) 0.0584(10) Uani 1 1 d .
N2 N 1.3134(3) -0.0625(4) 0.3631(2) 0.0621(10) Uani 1 1 d .
C1 C 1.0101(3) 0.1341(4) 0.4956(3) 0.0605(12) Uani 1 1 d .
C2 C 1.0598(4) 0.0681(5) 0.5604(3) 0.0697(13) Uani 1 1 d .
H2A H 1.0478 0.1207 0.6006 0.084 Uiso 1 1 calc R
H2B H 1.0261 -0.0149 0.5661 0.084 Uiso 1 1 calc R
C3 C 1.1759(4) 0.0468(4) 0.5575(2) 0.0639(12) Uani 1 1 d .
H3A H 1.1973 -0.0366 0.5390 0.077 Uiso 1 1 calc R
C4 C 1.2530(4) 0.1127(5) 0.6084(3) 0.0691(13) Uani 1 1 d .
C5 C 1.2354(3) 0.1638(4) 0.5365(2) 0.0650(13) Uani 1 1 d .
H5A H 1.2916 0.1457 0.5063 0.078 Uiso 1 1 calc R
C6 C 1.1671(3) 0.2792(4) 0.5145(3) 0.0644(12) Uani 1 1 d .
H6A H 1.1365 0.3171 0.5543 0.077 Uiso 1 1 calc R
H6B H 1.2073 0.3450 0.4926 0.077 Uiso 1 1 calc R
C7 C 1.0841(3) 0.2254(4) 0.4639(2) 0.0527(11) Uani 1 1 d .
C8 C 1.0154(3) 0.1774(5) 0.3510(2) 0.0593(12) Uani 1 1 d .
C9 C 0.9604(3) 0.0607(5) 0.3799(2) 0.0597(12) Uani 1 1 d .
C10 C 0.9103(3) 0.2056(5) 0.5132(3) 0.0754(14) Uani 1 1 d .
H10A H 0.8795 0.2472 0.4722 0.113 Uiso 1 1 calc R
H10B H 0.9274 0.2696 0.5482 0.113 Uiso 1 1 calc R
H10C H 0.8619 0.1447 0.5300 0.113 Uiso 1 1 calc R
C11 C 1.2190(4) 0.1829(6) 0.6713(3) 0.0858(16) Uani 1 1 d .
H11A H 1.1530 0.2241 0.6600 0.129 Uiso 1 1 calc R
H11B H 1.2699 0.2473 0.6857 0.129 Uiso 1 1 calc R
H11C H 1.2123 0.1222 0.7084 0.129 Uiso 1 1 calc R
C12 C 1.3570(4) 0.0416(6) 0.6234(3) 0.0945(19) Uani 1 1 d .
H12A H 1.3747 -0.0035 0.5824 0.142 Uiso 1 1 calc R
H12B H 1.3506 -0.0194 0.6604 0.142 Uiso 1 1 calc R
H12C H 1.4106 0.1032 0.6368 0.142 Uiso 1 1 calc R
C13 C 0.9348(4) 0.2723(5) 0.3177(3) 0.0788(15) Uani 1 1 d .
H13A H 0.8926 0.3056 0.3526 0.118 Uiso 1 1 calc R
H13B H 0.8914 0.2282 0.2827 0.118 Uiso 1 1 calc R
H13C H 0.9701 0.3426 0.2968 0.118 Uiso 1 1 calc R
C14 C 1.0832(4) 0.1248(5) 0.2929(2) 0.0690(14) Uani 1 1 d .
H14A H 1.0375 0.0857 0.2565 0.083 Uiso 1 1 calc R
H14B H 1.1182 0.1971 0.2726 0.083 Uiso 1 1 calc R
C15 C 1.1628(3) 0.0275(4) 0.3181(2) 0.0581(11) Uani 1 1 d .
C16 C 1.1559(3) -0.1128(5) 0.3121(2) 0.0638(13) Uani 1 1 d .
C17 C 1.0805(4) -0.1970(5) 0.2840(3) 0.0702(14) Uani 1 1 d .
H17A H 1.0171 -0.1640 0.2657 0.084 Uiso 1 1 calc R
C18 C 1.0972(5) -0.3276(6) 0.2825(3) 0.0936(18) Uani 1 1 d .
H18A H 1.0462 -0.3826 0.2626 0.112 Uiso 1 1 calc R
C19 C 1.1910(5) -0.3775(7) 0.3110(3) 0.0925(19) Uani 1 1 d .
H19A H 1.2022 -0.4664 0.3103 0.111 Uiso 1 1 calc R
C20 C 1.2685(4) -0.2967(5) 0.3406(3) 0.0705(14) Uani 1 1 d .
H20A H 1.3309 -0.3300 0.3605 0.085 Uiso 1 1 calc R
C21 C 1.2495(4) -0.1664(5) 0.3395(2) 0.0640(13) Uani 1 1 d .
C22 C 1.2582(4) 0.0510(5) 0.3480(2) 0.0640(12) Uani 1 1 d .
H22A H 1.2844 0.1335 0.3575 0.077 Uiso 1 1 calc R
C23 C 1.4175(4) -0.0718(6) 0.3880(3) 0.0716(14) Uani 1 1 d .
C24 C 1.5694(4) 0.0618(6) 0.4224(3) 0.0825(16) Uani 1 1 d .
C25 C 1.5917(5) 0.0055(7) 0.4927(3) 0.114(2) Uani 1 1 d .
H25A H 1.5485 0.0464 0.5247 0.171 Uiso 1 1 calc R
H25B H 1.6637 0.0194 0.5076 0.171 Uiso 1 1 calc R
H25C H 1.5776 -0.0858 0.4912 0.171 Uiso 1 1 calc R
C26 C 1.5777(5) 0.2065(6) 0.4259(5) 0.144(3) Uani 1 1 d .
H26A H 1.5342 0.2388 0.4603 0.217 Uiso 1 1 calc R
H26B H 1.5555 0.2428 0.3814 0.217 Uiso 1 1 calc R
H26C H 1.6487 0.2306 0.4381 0.217 Uiso 1 1 calc R
C27 C 1.6354(5) 0.0026(8) 0.3702(4) 0.129(3) Uani 1 1 d .
H27A H 1.6277 -0.0898 0.3708 0.193 Uiso 1 1 calc R
H27B H 1.7071 0.0247 0.3815 0.193 Uiso 1 1 calc R
H27C H 1.6140 0.0349 0.3248 0.193 Uiso 1 1 calc R
O5 O 0.5161(2) 0.3721(3) 0.05686(18) 0.0666(9) Uani 1 1 d .
O6 O 0.5884(3) 0.3332(4) 0.16111(19) 0.0851(12) Uani 1 1 d .
O7 O 0.0323(3) 0.1680(4) 0.0983(2) 0.0934(12) Uani 1 1 d .
O8 O 0.0361(3) 0.3869(3) 0.1036(2) 0.0872(12) Uani 1 1 d .
N3 N 0.4035(3) 0.5840(3) 0.1026(2) 0.0572(10) Uani 1 1 d .
N4 N 0.1791(3) 0.2772(4) 0.1385(2) 0.0633(10) Uani 1 1 d .
C28 C 0.4858(3) 0.4733(4) 0.0077(2) 0.0581(11) Uani 1 1 d .
C29 C 0.4380(3) 0.4071(5) -0.0571(3) 0.0660(13) Uani 1 1 d .
H29A H 0.4534 0.4584 -0.0972 0.079 Uiso 1 1 calc R
H29B H 0.4712 0.3235 -0.0614 0.079 Uiso 1 1 calc R
C30 C 0.3206(4) 0.3868(5) -0.0586(3) 0.0669(13) Uani 1 1 d .
H30A H 0.2975 0.3029 -0.0417 0.080 Uiso 1 1 calc R
C31 C 0.2468(4) 0.4539(5) -0.1099(3) 0.0693(13) Uani 1 1 d .
C32 C 0.2601(3) 0.5042(4) -0.0366(3) 0.0613(12) Uani 1 1 d .
H32A H 0.2024 0.4852 -0.0079 0.074 Uiso 1 1 calc R
C33 C 0.3270(3) 0.6183(4) -0.0130(2) 0.0619(12) Uani 1 1 d .
H33A H 0.3595 0.6568 -0.0518 0.074 Uiso 1 1 calc R
H33B H 0.2857 0.6838 0.0084 0.074 Uiso 1 1 calc R
C34 C 0.4081(3) 0.5630(4) 0.0392(2) 0.0527(11) Uani 1 1 d .
C35 C 0.4768(3) 0.5163(5) 0.1529(2) 0.0607(12) Uani 1 1 d .
C36 C 0.5329(3) 0.4015(5) 0.1244(3) 0.0642(13) Uani 1 1 d .
C37 C 0.5846(3) 0.5468(5) -0.0078(3) 0.0736(14) Uani 1 1 d .
H37A H 0.6132 0.5885 0.0338 0.110 Uiso 1 1 calc R
H37B H 0.5679 0.6108 -0.0429 0.110 Uiso 1 1 calc R
H37C H 0.6347 0.4872 -0.0239 0.110 Uiso 1 1 calc R
C38 C 0.2857(4) 0.5265(6) -0.1704(3) 0.0876(17) Uani 1 1 d .
H38A H 0.3503 0.5684 -0.1561 0.131 Uiso 1 1 calc R
H38B H 0.2352 0.5904 -0.1861 0.131 Uiso 1 1 calc R
H38C H 0.2964 0.4671 -0.2074 0.131 Uiso 1 1 calc R
C39 C 0.1444(4) 0.3838(6) -0.1283(3) 0.097(2) Uani 1 1 d .
H39A H 0.1237 0.3380 -0.0882 0.146 Uiso 1 1 calc R
H39B H 0.1533 0.3235 -0.1652 0.146 Uiso 1 1 calc R
H39C H 0.0917 0.4457 -0.1429 0.146 Uiso 1 1 calc R
C40 C 0.5542(4) 0.6140(5) 0.1853(3) 0.0829(17) Uani 1 1 d .
H40A H 0.5956 0.6481 0.1501 0.124 Uiso 1 1 calc R
H40B H 0.5988 0.5723 0.2206 0.124 Uiso 1 1 calc R
H40C H 0.5172 0.6833 0.2057 0.124 Uiso 1 1 calc R
C41 C 0.4095(4) 0.4616(5) 0.2104(2) 0.0605(12) Uani 1 1 d .
H41A H 0.4555 0.4218 0.2464 0.073 Uiso 1 1 calc R
H41B H 0.3745 0.5332 0.2315 0.073 Uiso 1 1 calc R
C42 C 0.3284(3) 0.3631(5) 0.1847(2) 0.0637(13) Uani 1 1 d .
C43 C 0.3377(3) 0.2252(5) 0.1862(2) 0.0598(12) Uani 1 1 d .
C44 C 0.4170(4) 0.1388(5) 0.2105(3) 0.0743(15) Uani 1 1 d .
H44A H 0.4803 0.1703 0.2299 0.089 Uiso 1 1 calc R
C45 C 0.4003(4) 0.0075(6) 0.2052(3) 0.0827(16) Uani 1 1 d .
H45A H 0.4523 -0.0497 0.2215 0.099 Uiso 1 1 calc R
C46 C 0.3068(4) -0.0401(5) 0.1758(3) 0.0794(15) Uani 1 1 d .
H46A H 0.2975 -0.1293 0.1725 0.095 Uiso 1 1 calc R
C47 C 0.2267(4) 0.0404(5) 0.1511(3) 0.0712(13) Uani 1 1 d .
H47A H 0.1639 0.0075 0.1317 0.085 Uiso 1 1 calc R
C48 C 0.2444(3) 0.1712(5) 0.1565(2) 0.0622(12) Uani 1 1 d .
C49 C 0.2326(3) 0.3901(5) 0.1565(2) 0.0585(12) Uani 1 1 d .
H49A H 0.2058 0.4732 0.1500 0.070 Uiso 1 1 calc R
C50 C 0.0752(4) 0.2686(5) 0.1118(3) 0.0714(14) Uani 1 1 d .
C51 C -0.0744(4) 0.4051(6) 0.0767(3) 0.0873(18) Uani 1 1 d .
C52 C -0.0897(5) 0.3539(7) 0.0032(3) 0.110(2) Uani 1 1 d .
H52A H -0.0850 0.2612 0.0038 0.165 Uiso 1 1 calc R
H52B H -0.0368 0.3887 -0.0240 0.165 Uiso 1 1 calc R
H52C H -0.1571 0.3794 -0.0169 0.165 Uiso 1 1 calc R
C53 C -0.0827(5) 0.5511(7) 0.0767(5) 0.153(4) Uani 1 1 d .
H53A H -0.0355 0.5866 0.0454 0.229 Uiso 1 1 calc R
H53B H -0.0652 0.5833 0.1227 0.229 Uiso 1 1 calc R
H53C H -0.1527 0.5761 0.0619 0.229 Uiso 1 1 calc R
C54 C -0.1472(5) 0.3409(8) 0.1239(4) 0.124(3) Uani 1 1 d .
H54A H -0.1396 0.2486 0.1212 0.186 Uiso 1 1 calc R
H54B H -0.2177 0.3643 0.1098 0.186 Uiso 1 1 calc R
H54C H -0.1306 0.3687 0.1709 0.186 Uiso 1 1 calc R

loop_
_atom_site_aniso_label
_atom_site_aniso_U_11
_atom_site_aniso_U_22
_atom_site_aniso_U_33
_atom_site_aniso_U_23
_atom_site_aniso_U_13
_atom_site_aniso_U_12
O1 0.0625(19) 0.064(2) 0.076(2) -0.0036(17) -0.0001(17) -0.0107(16)
O2 0.059(2) 0.099(3) 0.088(3) -0.016(2) -0.0017(19) -0.0231(19)
O3 0.068(2) 0.083(3) 0.163(4) -0.001(3) -0.015(3) 0.012(2)
O4 0.0496(18) 0.074(3) 0.126(3) -0.009(2) -0.005(2) 0.0050(17)
N1 0.0470(19) 0.062(2) 0.066(3) 0.0035(19) 0.0002(17) 0.0023(17)
N2 0.047(2) 0.065(3) 0.074(3) -0.002(2) 0.0038(19) 0.0022(18)
C1 0.052(2) 0.064(3) 0.066(3) -0.006(2) 0.002(2) 0.001(2)
C2 0.067(3) 0.072(3) 0.069(3) 0.009(3) -0.002(2) -0.010(2)
C3 0.066(3) 0.054(3) 0.070(3) 0.000(2) -0.003(2) 0.004(2)
C4 0.064(3) 0.068(3) 0.073(3) 0.002(3) -0.008(2) 0.009(3)
C5 0.052(3) 0.071(3) 0.071(3) -0.006(3) -0.002(2) 0.002(2)
C6 0.059(3) 0.059(3) 0.074(3) -0.002(2) 0.001(2) -0.008(2)
C7 0.048(2) 0.046(2) 0.064(3) 0.003(2) -0.001(2) 0.0067(19)
C8 0.047(2) 0.069(3) 0.061(3) 0.001(2) -0.005(2) 0.002(2)
C9 0.041(2) 0.072(3) 0.065(3) -0.009(2) 0.004(2) 0.004(2)
C10 0.056(3) 0.088(4) 0.084(4) 0.000(3) 0.012(2) 0.006(3)
C11 0.090(4) 0.094(4) 0.073(4) -0.003(3) -0.002(3) 0.011(3)
C12 0.082(4) 0.107(5) 0.091(4) 0.000(4) -0.019(3) 0.026(3)
C13 0.068(3) 0.084(4) 0.082(4) 0.001(3) -0.009(3) 0.016(3)
C14 0.058(3) 0.085(4) 0.064(3) 0.006(3) 0.005(2) 0.004(3)
C15 0.051(3) 0.065(3) 0.059(3) 0.003(2) 0.007(2) 0.004(2)
C16 0.052(3) 0.081(4) 0.060(3) -0.007(3) 0.011(2) -0.006(2)
C17 0.060(3) 0.085(4) 0.066(3) -0.012(3) 0.006(3) 0.003(3)
C18 0.078(4) 0.096(5) 0.109(5) -0.028(4) 0.014(3) -0.020(3)
C19 0.081(4) 0.095(5) 0.103(5) -0.021(4) 0.018(3) 0.002(4)
C20 0.059(3) 0.082(4) 0.072(3) -0.011(3) 0.010(2) 0.000(3)
C21 0.060(3) 0.073(3) 0.061(3) -0.005(2) 0.017(2) 0.001(2)
C22 0.054(3) 0.068(3) 0.070(3) 0.004(3) 0.008(2) 0.004(2)
C23 0.049(3) 0.078(4) 0.088(4) -0.005(3) 0.007(3) 0.007(3)
C24 0.044(3) 0.098(4) 0.104(4) -0.007(3) -0.006(3) 0.001(3)
C25 0.072(4) 0.160(7) 0.107(5) -0.003(5) -0.009(4) -0.004(4)
C26 0.091(5) 0.082(5) 0.252(10) -0.004(6) -0.045(5) -0.013(4)
C27 0.064(4) 0.182(8) 0.142(6) -0.040(6) 0.025(4) 0.000(4)
O5 0.0594(19) 0.058(2) 0.082(3) 0.0045(17) 0.0042(18) 0.0121(15)
O6 0.063(2) 0.102(3) 0.090(3) 0.028(2) 0.006(2) 0.024(2)
O7 0.071(2) 0.071(3) 0.136(4) 0.007(2) -0.009(2) -0.0113(19)
O8 0.0506(18) 0.076(3) 0.132(3) 0.016(2) -0.014(2) 0.0003(17)
N3 0.0469(19) 0.059(2) 0.065(3) -0.0019(19) -0.0036(17) 0.0042(16)
N4 0.047(2) 0.068(3) 0.074(3) 0.006(2) 0.0031(19) 0.0027(19)
C28 0.049(2) 0.055(3) 0.069(3) 0.003(2) 0.002(2) 0.003(2)
C29 0.056(3) 0.067(3) 0.074(3) -0.004(2) 0.006(2) 0.007(2)
C30 0.063(3) 0.057(3) 0.081(3) -0.001(2) 0.004(3) -0.003(2)
C31 0.062(3) 0.070(3) 0.073(3) -0.002(3) -0.008(2) -0.005(2)
C32 0.047(2) 0.061(3) 0.075(3) 0.004(2) 0.002(2) -0.002(2)
C33 0.053(2) 0.060(3) 0.072(3) -0.004(2) -0.003(2) 0.004(2)
C34 0.048(2) 0.047(2) 0.062(3) -0.001(2) -0.001(2) -0.0002(19)
C35 0.051(2) 0.070(3) 0.060(3) -0.005(2) -0.004(2) -0.005(2)
C36 0.043(2) 0.070(3) 0.080(4) 0.020(3) 0.004(2) -0.002(2)
C37 0.056(3) 0.077(3) 0.090(4) -0.002(3) 0.015(3) -0.003(2)
C38 0.095(4) 0.098(4) 0.068(3) -0.001(3) -0.001(3) 0.000(3)
C39 0.069(3) 0.091(4) 0.129(6) -0.022(4) -0.014(4) -0.006(3)
C40 0.068(3) 0.083(4) 0.093(4) -0.005(3) -0.026(3) -0.011(3)
C41 0.063(3) 0.072(3) 0.047(3) -0.003(2) -0.001(2) -0.002(2)
C42 0.052(3) 0.082(4) 0.059(3) -0.003(3) 0.013(2) 0.001(2)
C43 0.047(2) 0.080(3) 0.054(3) 0.006(2) 0.014(2) -0.002(2)
C44 0.062(3) 0.092(4) 0.071(3) 0.014(3) 0.013(3) 0.012(3)
C45 0.074(4) 0.083(4) 0.093(4) 0.024(3) 0.018(3) 0.028(3)
C46 0.085(4) 0.066(3) 0.090(4) 0.004(3) 0.028(3) 0.006(3)
C47 0.071(3) 0.067(3) 0.077(3) -0.002(3) 0.013(3) -0.002(3)
C48 0.056(3) 0.069(3) 0.063(3) 0.002(2) 0.012(2) 0.005(2)
C49 0.044(2) 0.065(3) 0.067(3) 0.004(2) 0.007(2) 0.001(2)
C50 0.060(3) 0.074(4) 0.081(4) 0.008(3) 0.008(3) -0.005(3)
C51 0.050(3) 0.090(4) 0.121(5) 0.022(4) -0.004(3) -0.004(3)
C52 0.078(4) 0.156(6) 0.093(5) 0.023(5) -0.008(4) 0.009(4)
C53 0.088(5) 0.087(5) 0.278(11) 0.017(6) -0.026(6) 0.015(4)
C54 0.075(4) 0.179(8) 0.120(6) 0.042(5) 0.021(4) 0.007(4)

loop_
_atom_type_symbol
_atom_type_description
_atom_type_scat_dispersion_real
_atom_type_scat_dispersion_imag
_atom_type_scat_source
C C 0.0181 0.0091 'International Tables Vol C Tables 4.2.6.8 and 6.1.1.4'
H H 0.0000 0.0000 'International Tables Vol C Tables 4.2.6.8 and 6.1.1.4'
N N 0.0311 0.0180 'International Tables Vol C Tables 4.2.6.8 and 6.1.1.4'
O O 0.0492 0.0322 'International Tables Vol C Tables 4.2.6.8 and 6.1.1.4'

loop_
_geom_angle_atom_site_label_1
_geom_angle_atom_site_label_2
_geom_angle_atom_site_label_3
_geom_angle
C9 O1 C1 118.7(4)
C23 O4 C24 120.9(4)
C7 N1 C8 119.0(4)
C23 N2 C22 126.5(4)
C23 N2 C21 125.7(4)
C22 N2 C21 107.3(4)
O1 C1 C7 110.9(4)
O1 C1 C2 106.5(4)
C7 C1 C2 112.1(4)
O1 C1 C10 106.8(4)
C7 C1 C10 110.6(4)
C2 C1 C10 109.9(4)
C3 C2 C1 113.0(4)
C3 C2 H2A 109.0
C1 C2 H2A 109.0
C3 C2 H2B 109.0
C1 C2 H2B 109.0
H2A C2 H2B 107.8
C4 C3 C5 59.2(3)
C4 C3 C2 120.9(4)
C5 C3 C2 114.6(4)
C4 C3 H3A 116.5
C5 C3 H3A 116.5
C2 C3 H3A 116.5
C3 C4 C5 60.2(3)
C3 C4 C11 121.8(4)
C5 C4 C11 123.3(4)
C3 C4 C12 115.4(4)
C5 C4 C12 114.6(4)
C11 C4 C12 112.3(4)
C4 C5 C3 60.5(3)
C4 C5 C6 125.7(4)
C3 C5 C6 114.2(4)
C4 C5 H5A 114.8
C3 C5 H5A 114.8
C6 C5 H5A 114.8
C7 C6 C5 105.1(4)
C7 C6 H6A 110.7
C5 C6 H6A 110.7
C7 C6 H6B 110.7
C5 C6 H6B 110.7
H6A C6 H6B 108.8
N1 C7 C1 125.3(4)
N1 C7 C6 120.1(4)
C1 C7 C6 114.2(4)
N1 C8 C9 116.2(4)
N1 C8 C13 109.2(4)
C9 C8 C13 110.0(4)
N1 C8 C14 106.2(4)
C9 C8 C14 106.6(4)
C13 C8 C14 108.3(4)
O2 C9 O1 118.8(4)
O2 C9 C8 122.2(4)
O1 C9 C8 118.9(4)
C1 C10 H10A 109.5
C1 C10 H10B 109.5
H10A C10 H10B 109.5
C1 C10 H10C 109.5
H10A C10 H10C 109.5
H10B C10 H10C 109.5
C4 C11 H11A 109.5
C4 C11 H11B 109.5
H11A C11 H11B 109.5
C4 C11 H11C 109.5
H11A C11 H11C 109.5
H11B C11 H11C 109.5
C4 C12 H12A 109.5
C4 C12 H12B 109.5
H12A C12 H12B 109.5
C4 C12 H12C 109.5
H12A C12 H12C 109.5
H12B C12 H12C 109.5
C8 C13 H13A 109.5
C8 C13 H13B 109.5
H13A C13 H13B 109.5
C8 C13 H13C 109.5
H13A C13 H13C 109.5
H13B C13 H13C 109.5
C15 C14 C8 113.8(4)
C15 C14 H14A 108.8
C8 C14 H14A 108.8
C15 C14 H14B 108.8
C8 C14 H14B 108.8
H14A C14 H14B 107.7
C22 C15 C16 105.2(4)
C22 C15 C14 127.2(4)
C16 C15 C14 127.5(4)
C21 C16 C17 117.4(5)
C21 C16 C15 108.6(4)
C17 C16 C15 133.9(5)
C16 C17 C18 121.4(5)
C16 C17 H17A 119.3
C18 C17 H17A 119.3
C19 C18 C17 119.4(6)
C19 C18 H18A 120.3
C17 C18 H18A 120.3
C18 C19 C20 121.1(6)
C18 C19 H19A 119.4
C20 C19 H19A 119.4
C21 C20 C19 117.5(5)
C21 C20 H20A 121.2
C19 C20 H20A 121.2
C20 C21 C16 123.0(5)
C20 C21 N2 130.2(5)
C16 C21 N2 106.7(4)
C15 C22 N2 112.1(4)
C15 C22 H22A 124.0
N2 C22 H22A 124.0
O3 C23 O4 127.8(5)
O3 C23 N2 122.2(5)
O4 C23 N2 110.1(4)
C25 C24 O4 109.4(5)
C25 C24 C26 109.9(6)
O4 C24 C26 101.5(4)
C25 C24 C27 111.9(6)
O4 C24 C27 110.3(5)
C26 C24 C27 113.3(6)
C24 C25 H25A 109.5
C24 C25 H25B 109.5
H25A C25 H25B 109.5
C24 C25 H25C 109.5
H25A C25 H25C 109.5
H25B C25 H25C 109.5
C24 C26 H26A 109.5
C24 C26 H26B 109.5
H26A C26 H26B 109.5
C24 C26 H26C 109.5
H26A C26 H26C 109.5
H26B C26 H26C 109.5
C24 C27 H27A 109.5
C24 C27 H27B 109.5
H27A C27 H27B 109.5
C24 C27 H27C 109.5
H27A C27 H27C 109.5
H27B C27 H27C 109.5
C36 O5 C28 119.4(4)
C50 O8 C51 120.1(4)
C34 N3 C35 119.2(4)
C49 N4 C50 126.1(4)
C49 N4 C48 108.4(4)
C50 N4 C48 125.3(4)
O5 C28 C37 107.3(3)
O5 C28 C34 109.4(4)
C37 C28 C34 110.8(4)
O5 C28 C29 106.8(4)
C37 C28 C29 110.9(4)
C34 C28 C29 111.5(4)
C30 C29 C28 114.9(4)
C30 C29 H29A 108.6
C28 C29 H29A 108.6
C30 C29 H29B 108.6
C28 C29 H29B 108.6
H29A C29 H29B 107.5
C31 C30 C32 60.0(3)
C31 C30 C29 122.2(4)
C32 C30 C29 114.4(4)
C31 C30 H30A 116.0
C32 C30 H30A 116.0
C29 C30 H30A 116.0
C30 C31 C32 60.9(3)
C30 C31 C39 115.6(5)
C32 C31 C39 114.9(5)
C30 C31 C38 121.0(4)
C32 C31 C38 122.4(4)
C39 C31 C38 112.8(4)
C30 C32 C31 59.1(3)
C30 C32 C33 114.5(4)
C31 C32 C33 125.3(4)
C30 C32 H32A 115.1
C31 C32 H32A 115.1
C33 C32 H32A 115.1
C34 C33 C32 105.0(4)
C34 C33 H33A 110.8
C32 C33 H33A 110.8
C34 C33 H33B 110.8
C32 C33 H33B 110.8
H33A C33 H33B 108.8
N3 C34 C33 120.5(4)
N3 C34 C28 125.3(4)
C33 C34 C28 114.0(4)
N3 C35 C36 115.4(4)
N3 C35 C40 108.9(4)
C36 C35 C40 110.8(4)
N3 C35 C41 106.1(3)
C36 C35 C41 106.3(4)
C40 C35 C41 109.2(4)
O6 C36 O5 119.2(5)
O6 C36 C35 121.7(5)
O5 C36 C35 119.0(4)
C28 C37 H37A 109.5
C28 C37 H37B 109.5
H37A C37 H37B 109.5
C28 C37 H37C 109.5
H37A C37 H37C 109.5
H37B C37 H37C 109.5
C31 C38 H38A 109.5
C31 C38 H38B 109.5
H38A C38 H38B 109.5
C31 C38 H38C 109.5
H38A C38 H38C 109.5
H38B C38 H38C 109.5
C31 C39 H39A 109.5
C31 C39 H39B 109.5
H39A C39 H39B 109.5
C31 C39 H39C 109.5
H39A C39 H39C 109.5
H39B C39 H39C 109.5
C35 C40 H40A 109.5
C35 C40 H40B 109.5
H40A C40 H40B 109.5
C35 C40 H40C 109.5
H40A C40 H40C 109.5
H40B C40 H40C 109.5
C42 C41 C35 114.5(4)
C42 C41 H41A 108.6
C35 C41 H41A 108.6
C42 C41 H41B 108.6
C35 C41 H41B 108.6
H41A C41 H41B 107.6
C49 C42 C43 106.8(4)
C49 C42 C41 125.8(5)
C43 C42 C41 127.5(4)
C48 C43 C44 117.4(5)
C48 C43 C42 108.6(4)
C44 C43 C42 134.0(5)
C43 C44 C45 119.6(5)
C43 C44 H44A 120.2
C45 C44 H44A 120.2
C46 C45 C44 120.5(5)
C46 C45 H45A 119.7
C44 C45 H45A 119.7
C45 C46 C47 122.2(5)
C45 C46 H46A 118.9
C47 C46 H46A 118.9
C48 C47 C46 116.8(5)
C48 C47 H47A 121.6
C46 C47 H47A 121.6
C47 C48 C43 123.5(5)
C47 C48 N4 130.8(5)
C43 C48 N4 105.6(4)
C42 C49 N4 110.7(4)
C42 C49 H49A 124.7
N4 C49 H49A 124.7
O7 C50 O8 127.5(5)
O7 C50 N4 123.2(5)
O8 C50 N4 109.2(4)
O8 C51 C52 109.8(5)
O8 C51 C54 110.6(5)
C52 C51 C54 111.6(6)
O8 C51 C53 101.1(5)
C52 C51 C53 110.1(6)
C54 C51 C53 113.1(7)
C51 C52 H52A 109.5
C51 C52 H52B 109.5
H52A C52 H52B 109.5
C51 C52 H52C 109.5
H52A C52 H52C 109.5
H52B C52 H52C 109.5
C51 C53 H53A 109.5
C51 C53 H53B 109.5
H53A C53 H53B 109.5
C51 C53 H53C 109.5
H53A C53 H53C 109.5
H53B C53 H53C 109.5
C51 C54 H54A 109.5
C51 C54 H54B 109.5
H54A C54 H54B 109.5
C51 C54 H54C 109.5
H54A C54 H54C 109.5
H54B C54 H54C 109.5

loop_
_geom_bond_atom_site_label_1
_geom_bond_atom_site_label_2
_geom_bond_distance
O1 C9 1.338(5)
O1 C1 1.451(5)
O2 C9 1.205(5)
O3 C23 1.202(6)
O4 C23 1.311(6)
O4 C24 1.498(5)
N1 C7 1.254(5)
N1 C8 1.464(5)
N2 C23 1.393(6)
N2 C22 1.390(6)
N2 C21 1.408(6)
C1 C7 1.501(6)
C1 C2 1.523(6)
C1 C10 1.541(6)
C2 C3 1.516(6)
C2 H2A 0.9700
C2 H2B 0.9700
C3 C4 1.507(6)
C3 C5 1.502(6)
C3 H3A 0.9800
C4 C5 1.488(6)
C4 C11 1.506(7)
C4 C12 1.536(6)
C5 C6 1.523(6)
C5 H5A 0.9800
C6 C7 1.500(6)
C6 H6A 0.9700
C6 H6B 0.9700
C8 C9 1.523(6)
C8 C13 1.534(6)
C8 C14 1.569(6)
C10 H10A 0.9600
C10 H10B 0.9600
C10 H10C 0.9600
C11 H11A 0.9600
C11 H11B 0.9600
C11 H11C 0.9600
C12 H12A 0.9600
C12 H12B 0.9600
C12 H12C 0.9600
C13 H13A 0.9600
C13 H13B 0.9600
C13 H13C 0.9600
C14 C15 1.491(6)
C14 H14A 0.9700
C14 H14B 0.9700
C15 C22 1.340(6)
C15 C16 1.456(7)
C16 C21 1.395(7)
C16 C17 1.383(7)
C17 C18 1.367(7)
C17 H17A 0.9300
C18 C19 1.388(8)
C18 H18A 0.9300
C19 C20 1.391(7)
C19 H19A 0.9300
C20 C21 1.367(7)
C20 H20A 0.9300
C22 H22A 0.9300
C24 C25 1.484(8)
C24 C26 1.500(8)
C24 C27 1.496(8)
C25 H25A 0.9600
C25 H25B 0.9600
C25 H25C 0.9600
C26 H26A 0.9600
C26 H26B 0.9600
C26 H26C 0.9600
C27 H27A 0.9600
C27 H27B 0.9600
C27 H27C 0.9600
O5 C36 1.340(6)
O5 C28 1.447(5)
O6 C36 1.199(5)
O7 C50 1.197(6)
O8 C50 1.325(6)
O8 C51 1.491(6)
N3 C34 1.248(5)
N3 C35 1.480(5)
N4 C49 1.386(6)
N4 C50 1.400(6)
N4 C48 1.408(6)
C28 C37 1.529(6)
C28 C34 1.522(6)
C28 C29 1.514(6)
C29 C30 1.524(6)
C29 H29A 0.9700
C29 H29B 0.9700
C30 C31 1.491(6)
C30 C32 1.518(6)
C30 H30A 0.9800
C31 C32 1.505(7)
C31 C39 1.522(6)
C31 C38 1.504(7)
C32 C33 1.510(6)
C32 H32A 0.9800
C33 C34 1.508(6)
C33 H33A 0.9700
C33 H33B 0.9700
C35 C36 1.513(7)
C35 C40 1.520(6)
C35 C41 1.563(6)
C37 H37A 0.9600
C37 H37B 0.9600
C37 H37C 0.9600
C38 H38A 0.9600
C38 H38B 0.9600
C38 H38C 0.9600
C39 H39A 0.9600
C39 H39B 0.9600
C39 H39C 0.9600
C40 H40A 0.9600
C40 H40B 0.9600
C40 H40C 0.9600
C41 C42 1.515(6)
C41 H41A 0.9700
C41 H41B 0.9700
C42 C49 1.340(6)
C42 C43 1.429(7)
C43 C48 1.407(6)
C43 C44 1.411(7)
C44 C45 1.376(7)
C44 H44A 0.9300
C45 C46 1.382(7)
C45 H45A 0.9300
C46 C47 1.382(7)
C46 H46A 0.9300
C47 C48 1.373(7)
C47 H47A 0.9300
C49 H49A 0.9300
C51 C52 1.514(8)
C51 C54 1.508(8)
C51 C53 1.511(8)
C52 H52A 0.9600
C52 H52B 0.9600
C52 H52C 0.9600
C53 H53A 0.9600
C53 H53B 0.9600
C53 H53C 0.9600
C54 H54A 0.9600
C54 H54B 0.9600
C54 H54C 0.9600
